data_9011473
loop_
_publ_author_name
'Sugiyama, K.'
'Takeuchi, Y.'

_publ_section_title
;Unusual thermal expansion of a B-O-bond in the structure of danburite
 CaB2Si2O8 Locality: Toroku mine, Miyazaki Prefecture, Japan Note: AnisoB's
 from ICSD Sample: T = 208 C
;
_journal_name_full 'Zeitschrift fur Kristallographie'
_journal_page_first 293
_journal_page_last 304
_journal_volume 173
_journal_year 1985
_chemical_compound_source 'Toroku mine, Miyazaki Prefecture, Japan'
_chemical_formula_sum 'B2 Ca O8 Si2'
_chemical_name_mineral Danburite
_space_group_IT_number 62
_symmetry_space_group_name_Hall '-P 2c 2n'
_symmetry_space_group_name_H-M 'P n a m'
_cell_angle_alpha 90
_cell_angle_beta 90
_cell_angle_gamma 90
_cell_length_a 8.046
_cell_length_b 8.765
_cell_length_c 7.734
_cell_formula_units_Z 4
_cell_volume 545.426
_database_code_amcsd 0010947
_diffrn_ambient_temperature 481.15
_exptl_crystal_density_diffrn 2.994
_cod_original_formula_sum 'Ca B2 Si2 O8'
_cod_database_code 9011473

loop_
_space_group_symop_operation_xyz
x,y,z
x,y,1/2-z
-x,-y,1/2+z
1/2-x,1/2+y,1/2+z
1/2+x,1/2-y,1/2-z
1/2+x,1/2-y,z
1/2-x,1/2+y,-z
-x,-y,-z

loop_
_atom_site_aniso_label
_atom_site_aniso_U_11
_atom_site_aniso_U_22
_atom_site_aniso_U_33
_atom_site_aniso_U_12
_atom_site_aniso_U_13
_atom_site_aniso_U_23
Ca 0.01486 0.01187 0.01376 -0.00036 0.00000 0.00000
B 0.01148 0.00973 0.01061 -0.00036 0.00032 -0.00069
Si 0.00958 0.00689 0.00779 -0.00018 0.00003 -0.00021
O1 0.01443 0.01090 0.01848 0.00429 -0.00378 -0.00206
O2 0.01509 0.00895 0.01455 -0.00250 -0.00473 0.00103
O3 0.01148 0.01245 0.01212 0.00250 0.00249 0.00172
O4 0.01673 0.01790 0.00848 0.00429 0.00000 0.00000
O5 0.00951 0.02257 0.01030 0.00322 0.00000 0.00000

loop_
_atom_site_label
_atom_site_fract_x
_atom_site_fract_y
_atom_site_fract_z
_atom_site_U_iso_or_equiv
Ca 0.38657 0.07657 0.25000 0.01350
B 0.25930 0.41900 0.42060 0.01058
Si 0.05381 0.19252 -0.05598 0.00808
O1 0.19300 0.06790 -0.00380 0.01462
O2 0.12660 0.36490 -0.04170 0.01282
O3 0.40060 0.31380 0.07790 0.01203
O4 0.51250 0.66510 0.25000 0.01430
O5 0.18490 0.42740 0.25000 0.01413

loop_
_cod_related_entry_id
_cod_related_entry_database
_cod_related_entry_code
1 AMCSD 0010947
